data_9006412
loop_
_publ_author_name
'Muraoka, Y.'
'Kihara, K.'

_publ_section_title
;
 The temperature dependence of the crystal structure of berlinite,
 a quartz-type form of AlPO4
 Sample: T = 568 C
;
_journal_name_full 'Physics and Chemistry of Minerals'
_journal_page_first 243
_journal_page_last 253
_journal_paper_doi 10.1007/s002690050036
_journal_volume 24
_journal_year 1997
_chemical_formula_sum 'Al O4 P'
_chemical_name_mineral Berlinite
_symmetry_space_group_name_H-M 'P 32 2 1'
_cell_angle_alpha 90
_cell_angle_beta 90
_cell_angle_gamma 120
_cell_length_a 5.017
_cell_length_b 5.017
_cell_length_c 11.038
_cell_formula_units_Z 3
_cell_volume 240.608
_database_code_amcsd 0007994
_diffrn_ambient_temperature 841.15
_exptl_crystal_density_diffrn 2.525
_cod_original_formula_sum 'Al P O4'
_cod_database_code 9006412

loop_
_space_group_symop_operation_xyz
x,y,z
y,x,1/3-z
-y,x-y,2/3+z
-x,-x+y,-z
-x+y,-x,1/3+z
x-y,-y,2/3-z

loop_
_atom_site_aniso_label
_atom_site_aniso_U_11
_atom_site_aniso_U_22
_atom_site_aniso_U_33
_atom_site_aniso_U_12
_atom_site_aniso_U_13
_atom_site_aniso_U_23
Al 0.02609 0.02132 0.02074 0.01066 0.00044 0.00087
P 0.02651 0.01942 0.02370 0.00971 0.00046 0.00092
O1 0.06020 0.04870 0.04919 0.03421 0.00204 0.02386
O2 0.05751 0.05380 0.05222 0.03602 0.01341 0.02899

loop_
_atom_site_label
_atom_site_fract_x
_atom_site_fract_y
_atom_site_fract_z
_atom_site_U_iso_or_equiv
Al 0.48087 0.00000 0.33333 0.02330
P 0.48222 0.00000 0.83333 0.02400
O1 0.41927 0.26538 0.25905 0.05000
O2 0.42049 0.23108 0.77164 0.05100

loop_
_cod_related_entry_id
_cod_related_entry_database
_cod_related_entry_code
1 AMCSD 0007994
